data_7050313
loop_
_publ_author_name
'Jingyang Niu'
'Dong-jie Guo'
'Jingping Wang'
'Jun-wei Zhao'

_publ_section_title
;
Controlled assembly of polyoxometalate-based
composite materials containing zero- and one-dimensional structures
;
_journal_name_full 'New J.Chem.(Nouv.J.Chim.)'
_journal_year 2004
_chemical_formula_sum 'C40.5 H94.5 Gd2 N13.5 O75.5 P2 W18'
_chemical_formula_weight 5664.54
_space_group_IT_number 14
_symmetry_cell_setting monoclinic
_symmetry_space_group_name_Hall '-P 2ybc'
_symmetry_space_group_name_H-M 'P 1 21/c 1'
_atom_sites_solution_hydrogens geom
_atom_sites_solution_primary direct
_atom_sites_solution_secondary difmap
_cell_angle_alpha 90.00
_cell_angle_beta 98.09(3)
_cell_angle_gamma 90.00
_cell_formula_units_Z 4
_cell_length_a 19.229(4)
_cell_length_b 23.776(5)
_cell_length_c 24.237(5)
_cell_measurement_reflns_used 200
_cell_measurement_temperature 293(2)
_cell_measurement_theta_max 24.5
_cell_measurement_theta_min 3.0
_cell_volume 10971(4)
_diffrn_ambient_temperature 293(2)
_diffrn_detector_area_resol_mean ?
_diffrn_measurement_device_type R-axis-IV
_diffrn_measurement_method 'Osillation frames'
_diffrn_radiation_monochromator graphite
_diffrn_radiation_source 'fine-focus sealed tube'
_diffrn_radiation_type MoK\a
_diffrn_radiation_wavelength 0.71073
_diffrn_reflns_av_R_equivalents 0.0000
_diffrn_reflns_av_sigmaI/netI 0.0666
_diffrn_reflns_limit_h_max 22
_diffrn_reflns_limit_h_min 0
_diffrn_reflns_limit_k_max 28
_diffrn_reflns_limit_k_min 0
_diffrn_reflns_limit_l_max 28
_diffrn_reflns_limit_l_min -28
_diffrn_reflns_number 15824
_diffrn_reflns_theta_max 25.00
_diffrn_reflns_theta_min 1.07
_diffrn_standards_decay_% 0
_diffrn_standards_interval_count 0
_diffrn_standards_interval_time .
_diffrn_standards_number 0
_exptl_absorpt_coefficient_mu 20.107
_exptl_absorpt_correction_T_max 0.2158
_exptl_absorpt_correction_T_min 0.0708
_exptl_absorpt_correction_type empirical
_exptl_absorpt_process_details ?
_exptl_crystal_colour Colorless
_exptl_crystal_density_diffrn 3.430
_exptl_crystal_density_meas ?
_exptl_crystal_density_method 'not measured'
_exptl_crystal_description Block
_exptl_crystal_F_000 10104
_exptl_crystal_size_max 0.28
_exptl_crystal_size_mid 0.13
_exptl_crystal_size_min 0.11
_refine_ls_extinction_coef 0.0000329(12)
_refine_ls_extinction_expression Fc^*^=kFc[1+0.001xFc^2^\l^3^/sin(2\q)]^-1/4^
_refine_ls_extinction_method SHELXL
_refine_ls_goodness_of_fit_ref 1.038
_refine_ls_hydrogen_treatment mixed
_refine_ls_matrix_type full
_refine_ls_number_parameters 1460
_refine_ls_number_reflns 15824
_refine_ls_number_restraints 133
_refine_ls_restrained_S_all 1.035
_refine_ls_R_factor_all 0.0534
_refine_ls_R_factor_gt 0.0391
_refine_ls_shift/su_max 0.001
_refine_ls_shift/su_mean 0.000
_refine_ls_structure_factor_coef Fsqd
_refine_ls_weighting_details 'calc w=1/[\s^2^(Fo^2^)+(0.0174P)^2^+0.0000P] where P=(Fo^2^+2Fc^2^)/3'
_refine_ls_weighting_scheme calc
_refine_ls_wR_factor_gt 0.0591
_refine_ls_wR_factor_ref 0.0620
_reflns_number_gt 14148
_reflns_number_total 15824
_reflns_threshold_expression >2sigma(I)
_cod_depositor_comments
;
The following automatic conversions were performed:
'_symmetry_cell_setting' value 'Monoclinic' changed to 'monoclinic'
according to '/home/saulius/struct/CIF-dictionaries/cif_core.dic'
dictionary named 'cif_core.dic' version 2.4.1 from 2010-06-29.

Automatic conversion script
Id: cif_fix_enum 1527 2010-12-29 10:47:43Z saulius 
;
_cod_original_sg_symbol_H-M 'P 21/c'
_cod_original_formula_sum 'C40.50 H94.50 Gd2 N13.50 O75.50 P2 W18'
_cod_database_code 7050313

loop_
_symmetry_equiv_pos_as_xyz
'x, y, z'
'-x, y+1/2, -z+1/2'
'-x, -y, -z'
'x, -y-1/2, z-1/2'

loop_
_atom_site_label
_atom_site_type_symbol
_atom_site_fract_x
_atom_site_fract_y
_atom_site_fract_z
_atom_site_U_iso_or_equiv
_atom_site_adp_type
_atom_site_occupancy
_atom_site_symmetry_multiplicity
_atom_site_calc_flag
_atom_site_refinement_flags
_atom_site_disorder_assembly
_atom_site_disorder_group
Gd1 Gd 0.16739(4) 0.36304(3) 1.06581(2) 0.02439(16) Uani 1 1 d . . .
Gd2 Gd 0.67488(4) 0.36037(3) 0.61269(3) 0.03048(17) Uani 1 1 d . . .
P1 P 0.15150(18) 0.39743(12) 0.74997(12) 0.0149(7) Uani 1 1 d . . .
P2 P 0.35729(18) 0.42309(13) 0.75297(12) 0.0178(7) Uani 1 1 d . . .
W1 W -0.01393(3) 0.45964(2) 0.75685(2) 0.02513(13) Uani 1 1 d . . .
W2 W -0.00455(3) 0.34637(2) 0.67357(2) 0.02307(13) Uani 1 1 d . . .
W3 W 0.01961(3) 0.33030(2) 0.81377(2) 0.02357(13) Uani 1 1 d . . .
W4 W 0.16746(3) 0.27688(2) 0.66982(2) 0.02021(12) Uani 1 1 d . . .
W5 W 0.19330(3) 0.26324(2) 0.80953(2) 0.02084(13) Uani 1 1 d . . .
W6 W 0.18070(3) 0.38985(2) 0.895897(19) 0.01958(12) Uani 1 1 d . . .
W7 W 0.14960(3) 0.51743(2) 0.83683(2) 0.02253(13) Uani 1 1 d . . .
W8 W 0.11950(3) 0.52994(2) 0.68412(2) 0.02382(13) Uani 1 1 d . . .
W9 W 0.13252(3) 0.41549(2) 0.60366(2) 0.02143(12) Uani 1 1 d . . .
W10 W 0.34411(3) 0.53928(2) 0.84311(2) 0.02432(13) Uani 1 1 d . . .
W11 W 0.31350(3) 0.55502(2) 0.69039(2) 0.02567(13) Uani 1 1 d . . .
W12 W 0.32598(3) 0.44210(2) 0.60791(2) 0.02356(13) Uani 1 1 d . . .
W13 W 0.36088(3) 0.30153(2) 0.67036(2) 0.02293(13) Uani 1 1 d . . .
W14 W 0.38695(3) 0.28733(2) 0.80977(2) 0.02310(13) Uani 1 1 d . . .
W15 W 0.37507(3) 0.41045(2) 0.89911(2) 0.02219(13) Uani 1 1 d . . .
W16 W 0.52781(3) 0.39560(2) 0.82245(2) 0.02733(14) Uani 1 1 d . . .
W17 W 0.49286(3) 0.52378(2) 0.76244(2) 0.02975(14) Uani 1 1 d . . .
W18 W 0.50279(3) 0.40844(2) 0.68200(2) 0.02724(14) Uani 1 1 d . . .
O1 O -0.0848(5) 0.5028(4) 0.7602(4) 0.037(2) Uani 1 1 d . . .
O2 O -0.0672(5) 0.3164(3) 0.6260(4) 0.035(2) Uani 1 1 d . . .
O3 O -0.0299(5) 0.2943(4) 0.8547(3) 0.033(2) Uani 1 1 d . . .
O4 O 0.1524(5) 0.2243(3) 0.6216(3) 0.029(2) Uani 1 1 d . . .
O5 O 0.1948(5) 0.2036(3) 0.8471(3) 0.031(2) Uani 1 1 d . . .
O6 O 0.1772(5) 0.3729(3) 0.9645(3) 0.028(2) Uani 1 1 d . . .
O7 O 0.1269(5) 0.5768(3) 0.8681(4) 0.038(3) Uani 1 1 d . . .
O8 O 0.0882(5) 0.5947(3) 0.6631(4) 0.035(2) Uani 1 1 d . . .
O9 O 0.1068(5) 0.4089(4) 0.5338(3) 0.032(2) Uani 1 1 d . . .
O10 O 0.3530(5) 0.6027(3) 0.8751(4) 0.035(2) Uani 1 1 d . . .
O11 O 0.3146(5) 0.6241(3) 0.6719(4) 0.039(3) Uani 1 1 d . . .
O12 O 0.3348(5) 0.4401(4) 0.5398(3) 0.033(2) Uani 1 1 d . . .
O13 O 0.3795(5) 0.2545(3) 0.6219(4) 0.040(3) Uani 1 1 d . . .
O14 O 0.4201(5) 0.2323(3) 0.8500(3) 0.032(2) Uani 1 1 d . . .
O15 O 0.4038(5) 0.3922(3) 0.9666(3) 0.034(2) Uani 1 1 d . . .
O16 O 0.6013(5) 0.3731(4) 0.8641(3) 0.035(2) Uani 1 1 d . . .
O17 O 0.5448(5) 0.5816(4) 0.7696(4) 0.040(3) Uani 1 1 d . . .
O18 O 0.5636(5) 0.3961(4) 0.6377(3) 0.037(3) Uani 1 1 d . . .
O19 O -0.0241(5) 0.3107(3) 0.7408(3) 0.024(2) Uani 1 1 d . . .
O20 O -0.0332(5) 0.4004(3) 0.8052(3) 0.026(2) Uani 1 1 d . . .
O21 O -0.0508(5) 0.4118(3) 0.6950(3) 0.027(2) Uani 1 1 d . . .
O22 O 0.0714(5) 0.2942(3) 0.6742(3) 0.024(2) Uani 1 1 d . . .
O23 O 0.0935(5) 0.2797(3) 0.8051(3) 0.025(2) Uani 1 1 d . . .
O24 O 0.0860(5) 0.3683(3) 0.8675(3) 0.025(2) Uani 1 1 d . . .
O25 O 0.0546(5) 0.4898(3) 0.8115(3) 0.025(2) Uani 1 1 d . . .
O26 O 0.0351(5) 0.4983(3) 0.7051(3) 0.026(2) Uani 1 1 d . . .
O27 O 0.0451(5) 0.3917(3) 0.6283(3) 0.026(2) Uani 1 1 d . . .
O28 O 0.1528(5) 0.4657(3) 0.8987(3) 0.028(2) Uani 1 1 d . . .
O29 O 0.1485(5) 0.5403(3) 0.7627(3) 0.025(2) Uani 1 1 d . . .
O30 O 0.1054(5) 0.4915(3) 0.6146(3) 0.029(2) Uani 1 1 d . . .
O31 O 0.1663(5) 0.3427(3) 0.6243(3) 0.026(2) Uani 1 1 d . . .
O32 O 0.1738(5) 0.2326(3) 0.7357(3) 0.023(2) Uani 1 1 d . . .
O33 O 0.2065(5) 0.3200(3) 0.8644(3) 0.022(2) Uani 1 1 d . . .
O34 O 0.2766(4) 0.4099(3) 0.9025(3) 0.020(2) Uani 1 1 d . . .
O35 O 0.2474(5) 0.5246(3) 0.8496(3) 0.028(2) Uani 1 1 d . . .
O36 O 0.2160(5) 0.5409(3) 0.6770(3) 0.029(2) Uani 1 1 d . . .
O37 O 0.2265(5) 0.4393(3) 0.6026(3) 0.026(2) Uani 1 1 d . . .
O38 O 0.2663(5) 0.2797(3) 0.6752(3) 0.022(2) Uani 1 1 d . . .
O39 O 0.2889(5) 0.2675(3) 0.8024(3) 0.022(2) Uani 1 1 d . . .
O40 O 0.3258(5) 0.5205(3) 0.6203(3) 0.026(2) Uani 1 1 d . . .
O41 O 0.3268(5) 0.3642(3) 0.6271(3) 0.026(2) Uani 1 1 d . . .
O42 O 0.3937(5) 0.2598(3) 0.7364(3) 0.025(2) Uani 1 1 d . . .
O43 O 0.3670(4) 0.3396(3) 0.8650(3) 0.021(2) Uani 1 1 d . . .
O44 O 0.3738(5) 0.4908(3) 0.9043(3) 0.025(2) Uani 1 1 d . . .
O45 O 0.3100(5) 0.5595(3) 0.7672(3) 0.026(2) Uani 1 1 d . . .
O46 O 0.4665(5) 0.4150(3) 0.8741(3) 0.027(2) Uani 1 1 d . . .
O47 O 0.4718(5) 0.3288(3) 0.8103(3) 0.024(2) Uani 1 1 d . . .
O48 O 0.4154(5) 0.5469(3) 0.7122(3) 0.027(2) Uani 1 1 d . . .
O49 O 0.4345(5) 0.5353(3) 0.8190(3) 0.030(2) Uani 1 1 d . . .
O50 O 0.4251(5) 0.4395(3) 0.6351(3) 0.030(2) Uani 1 1 d . . .
O51 O 0.4502(5) 0.3408(3) 0.6798(3) 0.026(2) Uani 1 1 d . . .
O52 O 0.5471(5) 0.4725(3) 0.8152(3) 0.030(2) Uani 1 1 d . . .
O53 O 0.5280(5) 0.4835(3) 0.7046(3) 0.026(2) Uani 1 1 d . . .
O54 O 0.5554(5) 0.3825(3) 0.7509(4) 0.033(2) Uani 1 1 d U . .
O55 O 0.1789(5) 0.4256(3) 0.8054(3) 0.020(2) Uani 1 1 d . . .
O56 O 0.1602(4) 0.4359(3) 0.7012(3) 0.0196(19) Uani 1 1 d . . .
O57 O 0.1857(4) 0.3397(3) 0.7442(3) 0.0156(19) Uani 1 1 d . . .
O58 O 0.0697(4) 0.3871(3) 0.7484(3) 0.0161(18) Uani 1 1 d . . .
O59 O 0.3190(4) 0.4561(3) 0.7038(3) 0.0191(19) Uani 1 1 d . . .
O60 O 0.3380(4) 0.4451(3) 0.8082(3) 0.020(2) Uani 1 1 d . . .
O61 O 0.3443(4) 0.3594(3) 0.7462(3) 0.0173(19) Uani 1 1 d . . .
O62 O 0.4372(4) 0.4332(3) 0.7540(3) 0.021(2) Uani 1 1 d . . .
N1 N 0.3026(10) 0.2379(6) 0.9934(6) 0.075(6) Uani 1 1 d . . .
O1A O 0.2387(6) 0.2905(4) 1.0422(4) 0.048(3) Uani 1 1 d . . .
C1 C 0.343(3) 0.2228(17) 0.9560(17) 0.074(12) Uani 0.50 1 d PU . .
C1' C 0.380(3) 0.2390(18) 0.9760(18) 0.094(14) Uani 0.50 1 d PU . .
H1'A H 0.4273 0.2489 0.9820 0.113 Uiso 0.50 1 calc PR . .
C2 C 0.2595(14) 0.1894(8) 0.9955(9) 0.123(11) Uani 1 1 d . . .
H2A H 0.2159 0.2001 1.0075 0.185 Uiso 1 1 calc R . .
H2B H 0.2832 0.1627 1.0212 0.185 Uiso 1 1 calc R . .
H2C H 0.2504 0.1728 0.9591 0.185 Uiso 1 1 calc R . .
C3 C 0.2896(10) 0.2850(6) 1.0167(6) 0.053(5) Uani 1 1 d . . .
H3A H 0.3193 0.3155 1.0142 0.063 Uiso 1 1 calc R . .
N2 N 0.0734(8) 0.5371(5) 1.0367(5) 0.053(3) Uani 1 1 d U . .
O2A O 0.1303(7) 0.4543(4) 1.0453(5) 0.065(3) Uani 1 1 d U . .
C4 C 0.042(2) 0.5288(11) 1.0874(11) 0.076(12) Uani 0.60 1 d P . .
H4A H 0.0363 0.5039 1.1161 0.091 Uiso 0.60 1 calc PR . .
C4' C 0.029(3) 0.571(2) 1.0697(19) 0.073(13) Uani 0.40 1 d PU . .
H4'A H 0.0694 0.5887 1.0920 0.087 Uiso 0.40 1 calc PR . .
C5 C 0.079(3) 0.5753(19) 0.983(2) 0.086(15) Uani 0.40 1 d PDU . .
H5A H 0.0954 0.5782 0.9490 0.103 Uiso 0.40 1 calc PR . .
C5' C 0.056(2) 0.5918(14) 1.0075(15) 0.086(11) Uani 0.60 1 d PU . .
H5'A H 0.0978 0.6103 1.0265 0.104 Uiso 0.60 1 calc PR . .
C6 C 0.1157(11) 0.4966(7) 1.0209(7) 0.071(4) Uani 1 1 d DU . .
H6A H 0.1350 0.5025 0.9883 0.085 Uiso 1 1 calc R . .
N3 N 0.0116(8) 0.3499(5) 1.1835(6) 0.052(4) Uani 1 1 d . . .
O3A O 0.0698(6) 0.3770(4) 1.1129(4) 0.059(4) Uani 1 1 d . . .
C7 C 0.0131(13) 0.3560(9) 1.2437(10) 0.122(10) Uani 1 1 d . . .
H7A H 0.0494 0.3821 1.2579 0.183 Uiso 1 1 calc R . .
H7B H 0.0224 0.3201 1.2614 0.183 Uiso 1 1 calc R . .
H7C H -0.0315 0.3698 1.2514 0.183 Uiso 1 1 calc R . .
C8 C -0.0353(12) 0.3141(7) 1.1490(11) 0.122(10) Uani 1 1 d . . .
H8A H -0.0265 0.3173 1.1111 0.183 Uiso 1 1 calc R . .
H8B H -0.0829 0.3251 1.1514 0.183 Uiso 1 1 calc R . .
H8C H -0.0282 0.2759 1.1613 0.183 Uiso 1 1 calc R . .
C9 C 0.0592(11) 0.3778(7) 1.1598(9) 0.073(6) Uani 1 1 d . . .
H9A H 0.0883 0.4015 1.1834 0.088 Uiso 1 1 calc R . .
N4 N 0.3727(11) 0.4598(7) 1.0607(7) 0.085(5) Uani 1 1 d U . .
O4A O 0.2743(7) 0.4084(5) 1.0621(5) 0.074(4) Uani 1 1 d . . .
C10 C 0.4153(13) 0.4186(10) 1.0933(9) 0.125(10) Uani 1 1 d . . .
H10A H 0.3859 0.3886 1.1032 0.187 Uiso 1 1 calc R . .
H10B H 0.4388 0.4359 1.1266 0.187 Uiso 1 1 calc R . .
H10C H 0.4495 0.4037 1.0719 0.187 Uiso 1 1 calc R . .
C11 C 0.4064(15) 0.5075(9) 1.0425(9) 0.155(15) Uani 1 1 d . . .
H11A H 0.3721 0.5315 1.0217 0.232 Uiso 1 1 calc R . .
H11B H 0.4403 0.4960 1.0193 0.232 Uiso 1 1 calc R . .
H11C H 0.4297 0.5276 1.0742 0.232 Uiso 1 1 calc R . .
C12 C 0.3041(11) 0.4479(8) 1.0478(7) 0.063(5) Uani 1 1 d U . .
N5 N 0.2769(7) 0.3863(5) 1.2462(5) 0.041(3) Uani 1 1 d . . .
O5A O 0.2193(7) 0.3806(4) 1.1594(4) 0.052(3) Uani 1 1 d . . .
C13 C 0.2244(10) 0.4205(7) 1.2671(7) 0.076(6) Uani 1 1 d . . .
H13A H 0.1880 0.4296 1.2372 0.114 Uiso 1 1 calc R . .
H13B H 0.2456 0.4545 1.2828 0.114 Uiso 1 1 calc R . .
H13C H 0.2045 0.4001 1.2953 0.114 Uiso 1 1 calc R . .
C14 C 0.3339(9) 0.3694(7) 1.2868(7) 0.055(5) Uani 1 1 d . . .
H14A H 0.3662 0.3471 1.2692 0.082 Uiso 1 1 calc R . .
H14B H 0.3164 0.3476 1.3152 0.082 Uiso 1 1 calc R . .
H14C H 0.3576 0.4021 1.3032 0.082 Uiso 1 1 calc R . .
C15 C 0.2684(9) 0.3673(6) 1.1947(7) 0.044(4) Uani 1 1 d . . .
H15A H 0.3017 0.3424 1.1845 0.052 Uiso 1 1 calc R . .
N6 N 0.0407(7) 0.2291(5) 0.9702(5) 0.044(3) Uani 1 1 d . . .
O6A O 0.0772(5) 0.3102(4) 1.0119(4) 0.038(3) Uani 1 1 d . . .
C16 C -0.0039(12) 0.2170(8) 1.0118(10) 0.119(10) Uani 1 1 d . . .
H16A H 0.0013 0.2461 1.0396 0.178 Uiso 1 1 calc R . .
H16B H 0.0094 0.1815 1.0291 0.178 Uiso 1 1 calc R . .
H16C H -0.0519 0.2153 0.9945 0.178 Uiso 1 1 calc R . .
C17 C 0.0396(11) 0.1886(6) 0.9242(7) 0.067(6) Uani 1 1 d . . .
H17A H 0.0705 0.2013 0.8989 0.100 Uiso 1 1 calc R . .
H17B H -0.0073 0.1855 0.9048 0.100 Uiso 1 1 calc R . .
H17C H 0.0550 0.1525 0.9390 0.100 Uiso 1 1 calc R . .
C18 C 0.0790(8) 0.2748(6) 0.9755(6) 0.043(4) Uani 1 1 d . . .
H18A H 0.1099 0.2807 0.9497 0.051 Uiso 1 1 calc R . .
N7 N 0.8024(13) 0.5179(7) 0.6034(7) 0.094(8) Uani 1 1 d D . .
O7A O 0.7333(8) 0.4496(5) 0.6222(5) 0.080(4) Uani 1 1 d . . .
C19 C 0.778(4) 0.542(3) 0.556(2) 0.15(2) Uani 0.50 1 d PDU . .
C19' C 0.768(3) 0.564(2) 0.571(2) 0.120(19) Uani 0.50 1 d PDU . .
C20 C 0.8772(17) 0.5358(13) 0.6169(10) 0.156(13) Uani 1 1 d D . .
H20A H 0.9040 0.5063 0.6367 0.234 Uiso 1 1 calc R . .
H20B H 0.8799 0.5691 0.6396 0.234 Uiso 1 1 calc R . .
H20C H 0.8958 0.5437 0.5830 0.234 Uiso 1 1 calc R . .
C21 C 0.7919(15) 0.4735(10) 0.6307(10) 0.110(8) Uani 1 1 d DU . .
H21A H 0.8275 0.4591 0.6568 0.132 Uiso 1 1 calc R . .
N8 N 0.8406(9) 0.4011(6) 0.5045(6) 0.069(5) Uani 1 1 d . . .
O8A O 0.7528(7) 0.3635(5) 0.5437(5) 0.065(4) Uani 1 1 d . . .
C22 C 0.775(4) 0.429(4) 0.462(3) 0.17(4) Uani 0.40 1 d P . .
H22A H 0.7393 0.4552 0.4557 0.205 Uiso 0.40 1 calc PR . .
C22' C 0.8028(17) 0.397(2) 0.4487(13) 0.082(15) Uani 0.60 1 d P . .
C23 C 0.9107(12) 0.4243(9) 0.5093(9) 0.104(8) Uani 1 1 d . . .
H23A H 0.9409 0.4043 0.5376 0.156 Uiso 1 1 calc R . .
H23B H 0.9095 0.4633 0.5192 0.156 Uiso 1 1 calc R . .
H23C H 0.9283 0.4205 0.4743 0.156 Uiso 1 1 calc R . .
C24 C 0.8152(11) 0.3773(7) 0.5472(7) 0.063(6) Uani 1 1 d . . .
H24A H 0.8450 0.3710 0.5803 0.076 Uiso 1 1 calc R . .
N9 N 0.7352(7) 0.4284(6) 0.7914(5) 0.049(4) Uani 1 1 d . . .
O9A O 0.7076(6) 0.3810(4) 0.7099(4) 0.047(3) Uani 1 1 d . . .
C25 C 0.7877(15) 0.3866(10) 0.8131(10) 0.147(12) Uani 1 1 d . . .
H25A H 0.7907 0.3582 0.7853 0.220 Uiso 1 1 calc R . .
H25B H 0.7743 0.3696 0.8459 0.220 Uiso 1 1 calc R . .
H25C H 0.8325 0.4045 0.8222 0.220 Uiso 1 1 calc R . .
C26 C 0.7222(10) 0.4749(7) 0.8259(6) 0.062(5) Uani 1 1 d . . .
H26A H 0.6863 0.4984 0.8063 0.094 Uiso 1 1 calc R . .
H26B H 0.7646 0.4963 0.8351 0.094 Uiso 1 1 calc R . .
H26C H 0.7069 0.4612 0.8595 0.094 Uiso 1 1 calc R . .
C27 C 0.6993(8) 0.4219(7) 0.7422(6) 0.041(4) Uani 1 1 d . . .
H27A H 0.6656 0.4488 0.7298 0.049 Uiso 1 1 calc R . .
N10 N 0.5841(9) 0.2174(7) 0.4969(6) 0.078(5) Uani 1 1 d . . .
O10A O 0.6291(7) 0.2952(5) 0.5432(5) 0.071(4) Uani 1 1 d . . .
C28 C 0.5709(14) 0.1555(9) 0.4958(9) 0.124(10) Uani 1 1 d . . .
H28A H 0.5838 0.1403 0.5325 0.185 Uiso 1 1 calc R . .
H28B H 0.5984 0.1379 0.4706 0.185 Uiso 1 1 calc R . .
H28C H 0.5220 0.1485 0.4837 0.185 Uiso 1 1 calc R . .
C29 C 0.5682(14) 0.2459(9) 0.4437(8) 0.130(11) Uani 1 1 d . . .
H29A H 0.5799 0.2850 0.4482 0.196 Uiso 1 1 calc R . .
H29B H 0.5191 0.2421 0.4302 0.196 Uiso 1 1 calc R . .
H29C H 0.5952 0.2293 0.4174 0.196 Uiso 1 1 calc R . .
C30 C 0.6137(12) 0.2446(9) 0.5405(7) 0.075(6) Uani 1 1 d . . .
H30A H 0.6245 0.2238 0.5731 0.090 Uiso 1 1 calc R . .
N11 N 0.5781(9) 0.2326(6) 0.7235(6) 0.065(5) Uani 1 1 d . . .
O11A O 0.6195(6) 0.2874(4) 0.6598(4) 0.055(3) Uani 1 1 d . . .
C31 C 0.591(2) 0.2345(15) 0.7925(15) 0.061(10) Uani 0.50 1 d PU . .
C31' C 0.5636(16) 0.2100(11) 0.7760(11) 0.030(7) Uani 0.50 1 d PU . .
C32 C 0.5381(14) 0.1963(9) 0.6821(12) 0.148(14) Uani 1 1 d . . .
H32A H 0.5441 0.2088 0.6454 0.221 Uiso 1 1 calc R . .
H32B H 0.4892 0.1979 0.6863 0.221 Uiso 1 1 calc R . .
H32C H 0.5546 0.1583 0.6874 0.221 Uiso 1 1 calc R . .
C33 C 0.6133(10) 0.2734(7) 0.7080(7) 0.062(6) Uani 1 1 d . . .
H33A H 0.6374 0.2953 0.7363 0.074 Uiso 1 1 calc R . .
N12 N 0.7962(7) 0.2347(5) 0.7172(6) 0.053(4) Uani 1 1 d . . .
O12A O 0.7659(6) 0.2966(4) 0.6474(5) 0.055(3) Uani 1 1 d . . .
C34 C 0.7518(10) 0.1874(7) 0.6923(8) 0.079(6) Uani 1 1 d . . .
H34A H 0.7292 0.1980 0.6559 0.118 Uiso 1 1 calc R . .
H34B H 0.7168 0.1787 0.7156 0.118 Uiso 1 1 calc R . .
H34C H 0.7807 0.1550 0.6893 0.118 Uiso 1 1 calc R . .
C35 C 0.8320(11) 0.2242(8) 0.7731(8) 0.084(7) Uani 1 1 d . . .
H35A H 0.8589 0.2567 0.7862 0.127 Uiso 1 1 calc R . .
H35B H 0.8627 0.1924 0.7724 0.127 Uiso 1 1 calc R . .
H35C H 0.7980 0.2164 0.7975 0.127 Uiso 1 1 calc R . .
C36 C 0.7993(9) 0.2834(7) 0.6929(7) 0.046(4) Uani 1 1 d . . .
H36A H 0.8291 0.3104 0.7113 0.056 Uiso 1 1 calc R . .
N13 N 0.5317(8) 0.4149(7) 0.4609(5) 0.060(4) Uani 1 1 d . . .
O13A O 0.6148(7) 0.4133(5) 0.5374(5) 0.068(4) Uani 1 1 d . . .
C37 C 0.5958(11) 0.4148(9) 0.4861(8) 0.079(6) Uani 1 1 d . . .
C38 C 0.526(3) 0.3974(16) 0.3973(18) 0.084(16) Uani 0.50 1 d P . .
C38' C 0.514(2) 0.4242(15) 0.4010(16) 0.049(10) Uani 0.50 1 d PU . .
C39 C 0.476(3) 0.4321(19) 0.486(2) 0.088(14) Uani 0.50 1 d PU . .
C39' C 0.476(3) 0.404(2) 0.498(2) 0.102(16) Uani 0.50 1 d PU . .
N14 N 0.2242(16) 0.6788(11) 1.0051(12) 0.055(7) Uani 0.50 1 d PDU . .
O14A O 0.2483(16) 0.5924(14) 1.0294(17) 0.138(14) Uani 0.50 1 d PD . .
C40 C 0.241(3) 0.6295(19) 0.9931(19) 0.107(15) Uani 0.50 1 d PDU . .
C41 C 0.226(2) 0.7035(19) 1.0496(13) 0.115(19) Uani 0.50 1 d PD . .
H41A H 0.2444 0.6790 1.0795 0.172 Uiso 0.50 1 calc PR . .
H41B H 0.1788 0.7145 1.0544 0.172 Uiso 0.50 1 calc PR . .
H41C H 0.2547 0.7363 1.0497 0.172 Uiso 0.50 1 calc PR . .
C42 C 0.197(2) 0.7089(16) 0.9626(14) 0.095(16) Uani 0.50 1 d PD . .
H42A H 0.1954 0.6873 0.9290 0.143 Uiso 0.50 1 calc PR . .
H42B H 0.2242 0.7422 0.9601 0.143 Uiso 0.50 1 calc PR . .
H42C H 0.1495 0.7194 0.9674 0.143 Uiso 0.50 1 calc PR . .
